data_7228876
loop_
_publ_author_name
'Wei, Zhen'
'Zhang, Zong-Hui'
'Wang, Meng Meng'
'xu, ling'
'Liu, Bing'
'Jiao, Huan'

_publ_section_title
;
 Combination effect of ligand and ionic liquid components on the structure
 and property in manganese metal--organic frameworks
;
_journal_name_full CrystEngComm
_journal_paper_doi 10.1039/C7CE01216K
_journal_year 2017
_chemical_formula_moiety '0.5(C84 H60 Mn4 O30), C7 H7 N3, C6 H8 N3'
_chemical_formula_sum 'C55 H45 Mn2 N6 O15'
_chemical_formula_weight 1139.85
_chemical_name_systematic
;
 ? 
;
_space_group_crystal_system monoclinic
_space_group_IT_number 12
_space_group_name_Hall '-C 2y'
_space_group_name_H-M_alt 'C 1 2/m 1'
_symmetry_space_group_name_Hall '-C 2y'
_symmetry_space_group_name_H-M 'C 1 2/m 1'
_atom_sites_solution_hydrogens geom
_atom_sites_solution_primary direct
_atom_sites_solution_secondary difmap
_audit_block_doi 10.5517/ccdc.csd.cc1p9mk5
_audit_creation_date 2017-06-20
_audit_creation_method
;
Olex2 1.2
(compiled 2017.03.28 svn.r3405 for OlexSys, GUI svn.r5335)
;
_audit_update_record
;
2017-06-26 deposited with the CCDC.
2017-08-08 downloaded from the CCDC.
;
_cell_angle_alpha 90.00
_cell_angle_beta 118.757(5)
_cell_angle_gamma 90.00
_cell_formula_units_Z 4
_cell_length_a 18.1886(10)
_cell_length_b 21.2528(9)
_cell_length_c 16.2865(7)
_cell_measurement_reflns_used 5643
_cell_measurement_temperature 293(2)
_cell_measurement_theta_max 28.4830
_cell_measurement_theta_min 3.4880
_cell_volume 5519.2(5)
_computing_cell_refinement 'CrystalClear (Rigaku Corp., 2002)'
_computing_data_collection 'CrystalClear (Rigaku Corp., 2002)'
_computing_data_reduction 'CrystalClear (Rigaku Corp., 2002)'
_computing_molecular_graphics 'Siemens SHELXTL^TM^ 5'
_computing_publication_material 'Siemens SHELXTL^TM^ 5'
_computing_structure_refinement 'Siemens SHELXTL^TM^ 5'
_computing_structure_solution 'Siemens SHELXTL^TM^ 5'
_diffrn_ambient_temperature 293(2)
_diffrn_measured_fraction_theta_full 0.988
_diffrn_measured_fraction_theta_max 0.988
_diffrn_measurement_device_type 'Rigaku Mercury CCD'
_diffrn_measurement_method \w
_diffrn_radiation_monochromator graphite
_diffrn_radiation_type MoK\a
_diffrn_radiation_wavelength 0.71073
_diffrn_reflns_av_R_equivalents 0.0509
_diffrn_reflns_av_unetI/netI 0.0398
_diffrn_reflns_limit_h_max 21
_diffrn_reflns_limit_h_min -21
_diffrn_reflns_limit_k_max 25
_diffrn_reflns_limit_k_min -25
_diffrn_reflns_limit_l_max 19
_diffrn_reflns_limit_l_min -19
_diffrn_reflns_number 26303
_diffrn_reflns_theta_full 25.02
_diffrn_reflns_theta_max 25.02
_diffrn_reflns_theta_min 4.09
_diffrn_source 'rotating-anode generator'
_exptl_absorpt_coefficient_mu 0.529
_exptl_absorpt_correction_T_max 1.00000
_exptl_absorpt_correction_T_min 0.95694
_exptl_absorpt_correction_type multi-scan
_exptl_absorpt_process_details 'Sphere (CrystalClear)'
_exptl_crystal_colour colorless
_exptl_crystal_density_diffrn 1.372
_exptl_crystal_density_method 'not measured'
_exptl_crystal_description block
_exptl_crystal_F_000 2348
_exptl_crystal_size_max 0.30
_exptl_crystal_size_mid 0.20
_exptl_crystal_size_min 0.05
_refine_diff_density_max 2.045
_refine_diff_density_min -0.523
_refine_diff_density_rms 0.131
_refine_ls_extinction_method none
_refine_ls_goodness_of_fit_ref 1.027
_refine_ls_hydrogen_treatment mixed
_refine_ls_matrix_type full
_refine_ls_number_parameters 370
_refine_ls_number_reflns 4974
_refine_ls_number_restraints 56
_refine_ls_restrained_S_all 1.039
_refine_ls_R_factor_all 0.0985
_refine_ls_R_factor_gt 0.0783
_refine_ls_shift/su_max 0.023
_refine_ls_shift/su_mean 0.001
_refine_ls_structure_factor_coef Fsqd
_refine_ls_weighting_details 'calc w=1/[\s^2^(Fo^2^)+(0.1521P)^2^+11.0514P] where P=(Fo^2^+2Fc^2^)/3'
_refine_ls_weighting_scheme calc
_refine_ls_wR_factor_gt 0.2078
_refine_ls_wR_factor_ref 0.2294
_reflns_number_gt 3790
_reflns_number_total 4974
_reflns_threshold_expression >2sigma(I)
_cod_data_source_file c7ce01216k2.cif
_cod_data_source_block 12
_cod_database_code 7228876
_olex2_refinement_description
;
1. Fixed Uiso
 At 1.2 times of:
  All C(H) groups, All C(H,H) groups
 At 1.5 times of:
  All C(H,H,H) groups, All O(H,H) groups
2. Restrained distances
 C46-C47
 1.5 with sigma of 0.02
3. Rigid bond restraints
 N1, C1
 with sigma for 1-2 distances of 0.002 and sigma for 1-3 distances of 0.001
 N1, C4
 with sigma for 1-2 distances of 0.006 and sigma for 1-3 distances of 0.003
 N41, C44
 with sigma for 1-2 distances of 0.01 and sigma for 1-3 distances of 0.005
 N42, C41
 with sigma for 1-2 distances of 0.01 and sigma for 1-3 distances of 0.005
 C45, C46
 with sigma for 1-2 distances of 0.01 and sigma for 1-3 distances of 0.005
 C46, C47
 with sigma for 1-2 distances of 0.01 and sigma for 1-3 distances of 0.005
 N42, C45
 with sigma for 1-2 distances of 0.01 and sigma for 1-3 distances of 0.005
4. Uiso/Uaniso restraints and constraints
Uanis(N1) \\sim Ueq, Uanis(N41) \\sim Ueq, Uanis(N42) \\sim Ueq, Uanis(C41)
\\sim Ueq, Uanis(C44) \\sim Ueq, Uanis(C45) \\sim Ueq, Uanis(C46) \\sim Ueq,
Uanis(C47) \\sim Ueq: with sigma of 0.01 and sigma for terminal atoms of 0.005
5. Others
 Fixed Sof: H6a(0.5) H6b(0.5) H7a(0.5) H7b(0.5) H7c(0.5) H45a(0.5) H45b(0.5)
 H46a(0.5) H46b(0.5)
6.a Rotating group:
 O1W(H1Wa,H1Wb), O2W(H2W)
6.b Secondary CH2 refined with riding coordinates:
 C6(H6a,H6b), C44(H44a,H44b), C45(H45a,H45b), C46(H46a,H46b)
6.c Aromatic/amide H refined with riding coordinates:
 C12(H12), C13(H13), C15(H15), C16(H16), C22(H22), C23(H23), C25(H25),
 C26(H26), C32(H32), C33(H33), C35(H35), C36(H36), C1(H1), C41(H41)
6.d Idealised Me refined as rotating group:
 C7(H7a,H7b,H7c)
;
_olex2_submission_special_instructions 'No special instructions were received'

loop_
_space_group_symop_id
_space_group_symop_operation_xyz
1 'x, y, z'
2 '-x, y, -z'
3 'x+1/2, y+1/2, z'
4 '-x+1/2, y+1/2, -z'
5 '-x, -y, -z'
6 'x, -y, z'
7 '-x+1/2, -y+1/2, -z'
8 'x+1/2, -y+1/2, z'

loop_
_atom_site_label
_atom_site_type_symbol
_atom_site_fract_x
_atom_site_fract_y
_atom_site_fract_z
_atom_site_U_iso_or_equiv
_atom_site_adp_type
_atom_site_occupancy
_atom_site_symmetry_multiplicity
_atom_site_calc_flag
_atom_site_refinement_flags
_atom_site_disorder_assembly
_atom_site_disorder_group
Mn1 Mn 0.112256(12) 0.239964(13) 0.014334(13) 0.02842(7) Uani 1 1 d . . .
O11 O -0.11049(6) 0.18759(7) -0.12527(7) 0.0443(4) Uani 1 1 d . . .
O12 O 0.02242(6) 0.18084(7) -0.09492(7) 0.0436(4) Uani 1 1 d . . .
C11 C -0.08462(9) 0.16741(8) -0.25093(10) 0.0314(5) Uani 1 1 d . . .
C12 C -0.16947(10) 0.15901(11) -0.31278(11) 0.0445(6) Uani 1 1 d . . .
H12 H -0.2078 0.1578 -0.2904 0.053 Uiso 1 1 calc R . .
C13 C -0.19674(10) 0.15245(12) -0.40730(11) 0.0493(6) Uani 1 1 d . . .
H13 H -0.2535 0.1462 -0.4479 0.059 Uiso 1 1 calc R . .
C14 C -0.14177(9) 0.15490(9) -0.44290(10) 0.0370(5) Uani 1 1 d . . .
C15 C -0.05685(10) 0.16172(11) -0.38008(11) 0.0463(6) Uani 1 1 d . . .
H15 H -0.0183 0.1623 -0.4022 0.056 Uiso 1 1 calc R . .
C16 C -0.02921(9) 0.16767(10) -0.28572(10) 0.0410(5) Uani 1 1 d . . .
H16 H 0.0279 0.1719 -0.2448 0.049 Uiso 1 1 calc R . .
C17 C -0.05557(9) 0.17942(8) -0.14890(10) 0.0332(5) Uani 1 1 d . . .
O21 O -0.30773(8) 0.19130(7) -0.88968(8) 0.0523(4) Uani 1 1 d . . .
O22 O -0.19744(7) 0.13433(9) -0.86466(8) 0.0646(5) Uani 1 1 d . . .
C21 C -0.22122(9) 0.15573(9) -0.73674(10) 0.0367(5) Uani 1 1 d . . .
C22 C -0.26771(10) 0.18579(9) -0.70258(11) 0.0379(5) Uani 1 1 d . . .
H22 H -0.3161 0.2073 -0.7436 0.045 Uiso 1 1 calc R . .
C23 C -0.24355(10) 0.18460(9) -0.60754(11) 0.0390(5) Uani 1 1 d . . .
H23 H -0.2755 0.2055 -0.5855 0.047 Uiso 1 1 calc R . .
C24 C -0.17142(9) 0.15198(10) -0.54521(10) 0.0381(5) Uani 1 1 d . . .
C25 C -0.12783(9) 0.11842(11) -0.58154(11) 0.0467(6) Uani 1 1 d . . .
H25 H -0.0815 0.0945 -0.5415 0.056 Uiso 1 1 calc R . .
C26 C -0.15204(10) 0.12010(11) -0.67550(11) 0.0483(6) Uani 1 1 d . . .
H26 H -0.1221 0.0973 -0.6984 0.058 Uiso 1 1 calc R . .
C27 C -0.24352(9) 0.16135(10) -0.83838(10) 0.0396(5) Uani 1 1 d . . .
O31 O 0.11089(6) 0.29384(7) -0.10359(7) 0.0405(4) Uani 1 1 d . . .
O32 O -0.01015(7) 0.34460(7) -0.15499(7) 0.0527(4) Uani 1 1 d . . .
C31 C 0.03603(9) 0.32161(9) -0.26523(10) 0.0371(5) Uani 1 1 d . . .
C32 C 0.09735(9) 0.30088(10) -0.28509(10) 0.0429(6) Uani 1 1 d . . .
H32 H 0.1484 0.2871 -0.2368 0.051 Uiso 1 1 calc R . .
C33 C 0.08375(9) 0.30039(11) -0.37657(11) 0.0473(6) Uani 1 1 d . . .
H33 H 0.1267 0.2873 -0.3882 0.057 Uiso 1 1 calc R . .
C34 C 0.00790(9) 0.31886(11) -0.45109(10) 0.0425(6) Uani 1 1 d . . .
C35 C -0.05349(9) 0.34027(12) -0.42927(11) 0.0500(6) Uani 1 1 d . . .
H35 H -0.1048 0.3539 -0.4773 0.060 Uiso 1 1 calc R . .
C36 C -0.03956(10) 0.34161(11) -0.33868(10) 0.0469(6) Uani 1 1 d . . .
H36 H -0.0815 0.3562 -0.3264 0.056 Uiso 1 1 calc R . .
C37 C 0.04640(9) 0.32022(9) -0.16746(10) 0.0364(5) Uani 1 1 d . . .
N1 N 0.12452(14) 0.46978(16) 0.03898(16) 0.1197(10) Uani 1 1 d U . .
N2 N 0.10414(15) 0.5000 0.15178(19) 0.0621(9) Uani 1 2 d S . .
C1 C 0.11134(15) 0.44931(14) 0.10747(19) 0.0810(8) Uani 1 1 d U . .
H1 H 0.1077 0.4075 0.1221 0.097 Uiso 1 1 calc R . .
C4 C 0.1409(3) 0.4474(3) -0.0307(3) 0.193(2) Uani 1 1 d U . .
C5 C 0.0953(2) 0.5000 0.2365(3) 0.0882(15) Uani 1 2 d S . .
C6 C 0.1813(3) 0.5000 0.3237(3) 0.0953(17) Uani 1 2 d S . .
H6A H 0.2123 0.4631 0.3227 0.114 Uiso 0.50 1 calc PR . .
H6B H 0.2123 0.5369 0.3227 0.114 Uiso 0.50 1 calc PR . .
C7 C 0.1751(3) 0.5000 0.4152(3) 0.128(2) Uani 1 2 d S . .
H7A H 0.1204 0.5140 0.4020 0.192 Uiso 0.50 1 calc PR A -1
H7B H 0.2167 0.5279 0.4598 0.192 Uiso 0.50 1 calc PR A -1
H7C H 0.1845 0.4582 0.4405 0.192 Uiso 0.50 1 calc PR A -1
N41 N 0.3477(2) -0.5340(3) 0.9244(3) 0.223(2) Uani 1 1 d U . .
N42 N 0.4026(5) -0.5000 1.0821(6) 0.235(2) Uani 1 2 d SU . .
C41 C 0.3890(4) -0.5461(4) 1.0123(4) 0.235(3) Uani 1 1 d U . .
H41 H 0.4109 -0.5863 1.0313 0.282 Uiso 1 1 calc R . .
C44 C 0.2843(8) -0.5000 0.8345(8) 0.294(3) Uani 1 2 d SU . .
H44A H 0.2944 -0.5000 0.7812 0.353 Uiso 1 2 calc SR . .
H44B H 0.2257 -0.5000 0.8193 0.353 Uiso 1 2 calc SR . .
C45 C 0.3739(7) -0.5000 1.1602(7) 0.279(3) Uani 1 2 d SU . .
H45A H 0.3445 -0.5378 1.1616 0.335 Uiso 0.50 1 calc PR . .
H45B H 0.3445 -0.4622 1.1616 0.335 Uiso 0.50 1 calc PR . .
C46 C 0.4747(8) -0.5000 1.2346(5) 0.329(3) Uani 1 2 d SDU . .
H46A H 0.4975 -0.5365 1.2188 0.395 Uiso 0.50 1 calc PR . .
H46B H 0.4975 -0.4635 1.2188 0.395 Uiso 0.50 1 calc PR . .
C47 C 0.5160(8) -0.5000 1.3448(5) 0.3111(18) Uani 1 2 d SDU . .
O1W O 0.21518(6) 0.18238(6) 0.02418(7) 0.0374(3) Uani 1 1 d . . .
H1WA H 0.2616 0.2013 0.0573 0.056 Uiso 1 1 d R . .
H1WB H 0.2089 0.1761 -0.0305 0.056 Uiso 1 1 d R . .
O2W O 0.0000 0.29698(8) 0.0000 0.0320(4) Uani 1 2 d S . .
H2W H 0.0079 0.3228 0.0424 0.057(6) Uiso 1 1 d R . .

loop_
_atom_site_aniso_label
_atom_site_aniso_U_11
_atom_site_aniso_U_22
_atom_site_aniso_U_33
_atom_site_aniso_U_23
_atom_site_aniso_U_13
_atom_site_aniso_U_12
Mn1 0.02621(9) 0.04646(14) 0.01379(9) -0.00029(9) 0.01058(6) -0.00211(9)
O11 0.0385(4) 0.0733(9) 0.0283(4) -0.0130(5) 0.0218(3) -0.0039(5)
O12 0.0336(5) 0.0716(9) 0.0225(4) -0.0155(5) 0.0110(3) -0.0033(5)
C11 0.0301(6) 0.0393(9) 0.0230(6) -0.0069(6) 0.0115(4) -0.0015(6)
C12 0.0351(6) 0.0760(13) 0.0284(6) -0.0061(8) 0.0201(5) -0.0046(8)
C13 0.0279(6) 0.0957(16) 0.0195(6) -0.0052(9) 0.0077(5) -0.0012(9)
C14 0.0316(6) 0.0529(10) 0.0256(6) -0.0059(7) 0.0131(5) -0.0021(7)
C15 0.0307(6) 0.0853(14) 0.0238(6) -0.0039(8) 0.0140(5) -0.0026(8)
C16 0.0283(6) 0.0699(12) 0.0246(6) -0.0079(8) 0.0126(5) -0.0036(7)
C17 0.0356(6) 0.0442(9) 0.0215(6) -0.0045(6) 0.0150(4) -0.0029(7)
O21 0.0520(6) 0.0741(9) 0.0243(5) 0.0133(6) 0.0130(4) 0.0163(6)
O22 0.0582(5) 0.1137(12) 0.0327(5) 0.0214(7) 0.0303(4) 0.0270(7)
C21 0.0281(6) 0.0590(11) 0.0220(6) 0.0034(7) 0.0112(4) -0.0041(7)
C22 0.0364(7) 0.0494(10) 0.0235(6) 0.0042(7) 0.0109(5) 0.0061(7)
C23 0.0383(6) 0.0522(11) 0.0270(6) -0.0010(7) 0.0162(5) 0.0065(7)
C24 0.0295(6) 0.0624(11) 0.0207(6) -0.0001(7) 0.0108(5) -0.0027(7)
C25 0.0291(6) 0.0842(14) 0.0249(7) 0.0105(8) 0.0116(5) 0.0165(8)
C26 0.0345(6) 0.0852(14) 0.0267(7) 0.0090(8) 0.0158(5) 0.0131(8)
C27 0.0355(6) 0.0624(11) 0.0199(6) 0.0050(7) 0.0125(5) -0.0046(7)
O31 0.0344(4) 0.0672(8) 0.0204(4) 0.0114(5) 0.0134(3) 0.0042(5)
O32 0.0556(5) 0.0828(9) 0.0300(4) 0.0183(6) 0.0288(3) 0.0236(6)
C31 0.0330(6) 0.0596(11) 0.0206(6) 0.0066(7) 0.0143(4) 0.0008(7)
C32 0.0312(6) 0.0714(13) 0.0221(6) 0.0047(8) 0.0097(5) 0.0080(8)
C33 0.0351(6) 0.0833(14) 0.0286(6) 0.0072(8) 0.0193(5) 0.0158(8)
C34 0.0323(6) 0.0769(13) 0.0198(6) -0.0011(7) 0.0137(5) -0.0024(8)
C35 0.0280(6) 0.0989(16) 0.0230(6) 0.0126(9) 0.0122(5) 0.0136(9)
C36 0.0322(6) 0.0886(15) 0.0243(6) 0.0083(8) 0.0170(5) 0.0122(8)
C37 0.0361(6) 0.0532(11) 0.0235(6) 0.0061(7) 0.0172(4) -0.0005(7)
N1 0.0855(10) 0.179(3) 0.0854(7) -0.0226(10) 0.0340(6) 0.0083(12)
N2 0.0555(11) 0.0517(15) 0.0686(14) 0.000 0.0215(10) 0.000
C1 0.0663(11) 0.0664(15) 0.0879(8) -0.0190(10) 0.0191(7) 0.0027(11)
C4 0.211(3) 0.213(4) 0.1471(18) -0.089(2) 0.0788(16) 0.016(3)
C5 0.0833(17) 0.110(3) 0.0817(19) 0.000 0.0484(13) 0.000
C6 0.097(2) 0.099(3) 0.086(2) 0.000 0.0410(18) 0.000
C7 0.188(4) 0.104(4) 0.097(3) 0.000 0.072(2) 0.000
N41 0.235(2) 0.244(4) 0.238(3) -0.008(2) 0.1522(17) 0.016(3)
N42 0.226(3) 0.227(4) 0.252(3) 0.000 0.1150(19) 0.000
C41 0.234(4) 0.208(4) 0.249(3) -0.005(3) 0.105(2) 0.009(3)
C44 0.293(4) 0.302(5) 0.282(4) 0.000 0.134(3) 0.000
C45 0.307(3) 0.277(5) 0.272(3) 0.000 0.154(2) 0.000
C46 0.330(4) 0.328(5) 0.324(3) 0.000 0.153(3) 0.000
C47 0.309(2) 0.305(3) 0.312(2) 0.000 0.1440(15) 0.000
O1W 0.0321(4) 0.0564(8) 0.0282(4) -0.0025(5) 0.0179(3) -0.0018(5)
O2W 0.0391(6) 0.0447(9) 0.0173(5) 0.000 0.0177(4) 0.000

loop_
_atom_type_symbol
_atom_type_description
_atom_type_scat_dispersion_real
_atom_type_scat_dispersion_imag
_atom_type_scat_source
C C 0.0033 0.0016 'International Tables Vol C Tables 4.2.6.8 and 6.1.1.4'
H H 0.0000 0.0000 'International Tables Vol C Tables 4.2.6.8 and 6.1.1.4'
N N 0.0061 0.0033 'International Tables Vol C Tables 4.2.6.8 and 6.1.1.4'
O O 0.0106 0.0060 'International Tables Vol C Tables 4.2.6.8 and 6.1.1.4'
Mn Mn 0.3368 0.7283 'International Tables Vol C Tables 4.2.6.8 and 6.1.1.4'

loop_
_geom_angle_atom_site_label_1
_geom_angle_atom_site_label_2
_geom_angle_atom_site_label_3
_geom_angle
_geom_angle_site_symmetry_1
_geom_angle_site_symmetry_3
O11 Mn1 O12 94.64(5) 2 .
O11 Mn1 O21 91.13(5) 2 8_556
O11 Mn1 O31 178.60(4) 2 .
O11 Mn1 O1W 90.41(5) 2 .
O11 Mn1 O2W 89.22(4) 2 .
O12 Mn1 O31 84.14(5) . .
O12 Mn1 O1W 90.95(5) . .
O12 Mn1 O2W 86.53(4) . .
O21 Mn1 O12 172.29(5) 8_556 .
O21 Mn1 O31 90.03(5) 8_556 .
O21 Mn1 O1W 94.13(5) 8_556 .
O21 Mn1 O2W 88.43(5) 8_556 .
O31 Mn1 O2W 90.03(4) . .
O1W Mn1 O31 90.28(5) . .
O1W Mn1 O2W 177.42(4) . .
C17 O11 Mn1 132.53(10) . 2
C17 O12 Mn1 138.11(13) . .
C12 C11 C17 120.00(16) . .
C16 C11 C12 118.73(15) . .
C16 C11 C17 121.19(12) . .
C11 C12 H12 120.0 . .
C13 C12 C11 119.98(18) . .
C13 C12 H12 120.0 . .
C12 C13 H13 119.3 . .
C14 C13 C12 121.49(14) . .
C14 C13 H13 119.3 . .
C13 C14 C15 117.95(15) . .
C13 C14 C24 121.69(13) . .
C15 C14 C24 120.35(17) . .
C14 C15 H15 119.6 . .
C16 C15 C14 120.79(18) . .
C16 C15 H15 119.6 . .
C11 C16 C15 120.99(13) . .
C11 C16 H16 119.5 . .
C15 C16 H16 119.5 . .
O11 C17 O12 125.69(14) . .
O11 C17 C11 117.28(12) . .
O12 C17 C11 117.03(16) . .
C27 O21 Mn1 160.38(15) . 8_454
C22 C21 C26 118.85(16) . .
C22 C21 C27 121.02(14) . .
C26 C21 C27 120.13(17) . .
C21 C22 H22 119.5 . .
C21 C22 C23 121.06(14) . .
C23 C22 H22 119.5 . .
C22 C23 H23 120.0 . .
C22 C23 C24 120.08(18) . .
C24 C23 H23 120.0 . .
C23 C24 C14 120.12(17) . .
C25 C24 C14 121.63(14) . .
C25 C24 C23 118.24(15) . .
C24 C25 H25 119.4 . .
C26 C25 C24 121.14(16) . .
C26 C25 H25 119.4 . .
C21 C26 H26 119.8 . .
C25 C26 C21 120.40(19) . .
C25 C26 H26 119.8 . .
O21 C27 O22 125.21(16) . .
O21 C27 C21 116.77(17) . .
O22 C27 C21 117.99(14) . .
C37 O31 Mn1 123.97(12) . .
C32 C31 C36 118.40(16) . .
C32 C31 C37 122.53(13) . .
C36 C31 C37 118.99(16) . .
C31 C32 H32 119.7 . .
C31 C32 C33 120.61(14) . .
C33 C32 H32 119.7 . .
C32 C33 H33 119.1 . .
C32 C33 C34 121.76(18) . .
C34 C33 H33 119.1 . .
C33 C34 C34 122.7(2) . 2_554
C33 C34 C35 116.69(16) . .
C35 C34 C34 120.57(15) . 2_554
C34 C35 H35 119.3 . .
C36 C35 C34 121.48(14) . .
C36 C35 H35 119.3 . .
C31 C36 H36 119.5 . .
C35 C36 C31 121.01(18) . .
C35 C36 H36 119.5 . .
O31 C37 C31 118.14(16) . .
O32 C37 O31 124.01(16) . .
O32 C37 C31 117.84(13) . .
N1 N1 C1 109.21(19) 6_565 .
N1 N1 C4 110.1(3) 6_565 .
C1 N1 C4 140.7(4) . .
C1 N2 C1 107.3(4) 6_565 .
C1 N2 C5 126.30(18) 6_565 .
C1 N2 C5 126.30(18) . .
N1 C1 N2 107.1(3) . .
N1 C1 H1 126.4 . .
N2 C1 H1 126.4 . .
N2 C5 C6 110.4(4) . .
C5 C6 H6A 109.1 . .
C5 C6 H6B 109.1 . .
H6A C6 H6B 107.9 . .
C7 C6 C5 112.3(4) . .
C7 C6 H6A 109.1 . .
C7 C6 H6B 109.1 . .
C6 C7 H7A 109.5 . .
C6 C7 H7B 109.5 . .
C6 C7 H7C 109.5 . .
N41 N41 C44 62.0(3) 6_545 .
C41 N41 N41 101.6(4) . 6_545
C41 N41 C44 157.4(8) . .
C41 N42 C41 86.6(8) . 6_545
C41 N42 C45 129.6(5) . .
C41 N42 C45 129.6(5) 6_545 .
N41 C41 N42 122.3(7) . .
N41 C41 H41 118.9 . .
N42 C41 H41 118.9 . .
N41 C44 N41 56.0(5) 6_545 .
N41 C44 H44A 118.2 6_545 .
N41 C44 H44A 118.2 . .
N41 C44 H44B 118.2 6_545 .
N41 C44 H44B 118.2 . .
H44A C44 H44B 115.4 . .
N42 C45 H45A 114.5 . .
N42 C45 H45B 114.5 . .
N42 C45 C46 84.8(8) . .
H45A C45 H45B 111.6 . .
C46 C45 H45A 114.5 . .
C46 C45 H45B 114.5 . .
C45 C46 H46A 105.8 . .
C45 C46 H46B 105.8 . .
H46A C46 H46B 106.2 . .
C47 C46 C45 126.2(12) . .
C47 C46 H46A 105.8 . .
C47 C46 H46B 105.8 . .
Mn1 O1W H1WA 109.6 . .
Mn1 O1W H1WB 109.4 . .
H1WA O1W H1WB 109.3 . .
Mn1 O2W Mn1 116.03(8) . 2
Mn1 O2W H2W 102.8 2 .
Mn1 O2W H2W 118.1 . .

loop_
_geom_bond_atom_site_label_1
_geom_bond_atom_site_label_2
_geom_bond_distance
_geom_bond_site_symmetry_2
Mn1 O11 2.1356(13) 2
Mn1 O12 2.1488(11) .
Mn1 O21 2.1230(13) 8_556
Mn1 O31 2.2258(13) .
Mn1 O1W 2.1770(12) .
Mn1 O2W 2.2876(10) .
O11 Mn1 2.1356(13) 2
O11 C17 1.243(2) .
O12 C17 1.2595(16) .
C11 C12 1.3902(19) .
C11 C16 1.373(3) .
C11 C17 1.504(2) .
C12 H12 0.9300 .
C12 C13 1.379(2) .
C13 H13 0.9300 .
C13 C14 1.377(3) .
C14 C15 1.390(2) .
C14 C24 1.485(2) .
C15 H15 0.9300 .
C15 C16 1.374(2) .
C16 H16 0.9300 .
O21 Mn1 2.1230(13) 8_454
O21 C27 1.236(2) .
O22 C27 1.249(3) .
C21 C22 1.373(3) .
C21 C26 1.394(2) .
C21 C27 1.508(2) .
C22 H22 0.9300 .
C22 C23 1.391(2) .
C23 H23 0.9300 .
C23 C24 1.397(2) .
C24 C25 1.392(3) .
C25 H25 0.9300 .
C25 C26 1.374(2) .
C26 H26 0.9300 .
O31 C37 1.2643(17) .
O32 C37 1.252(2) .
C31 C32 1.375(3) .
C31 C36 1.385(2) .
C31 C37 1.511(2) .
C32 H32 0.9300 .
C32 C33 1.388(2) .
C33 H33 0.9300 .
C33 C34 1.385(2) .
C34 C34 1.477(3) 2_554
C34 C35 1.401(3) .
C35 H35 0.9300 .
C35 C36 1.372(3) .
C36 H36 0.9300 .
N1 N1 1.284(7) 6_565
N1 C1 1.322(4) .
N1 C4 1.389(6) .
N2 C1 1.338(4) .
N2 C1 1.338(4) 6_565
N2 C5 1.464(6) .
C1 H1 0.9300 .
C5 C6 1.525(5) .
C6 H6A 0.9700 .
C6 H6B 0.9700 .
C6 C7 1.547(8) .
C7 H7A 0.9600 .
C7 H7B 0.9600 .
C7 H7C 0.9600 .
N41 N41 1.447(12) 6_545
N41 C41 1.282(7) .
N41 C44 1.541(10) .
N42 C41 1.429(10) 6_545
N42 C41 1.429(10) .
N42 C45 1.591(16) .
C41 H41 0.9300 .
C44 N41 1.541(10) 6_545
C44 H44A 0.9700 .
C44 H44B 0.9700 .
C45 H45A 0.9700 .
C45 H45B 0.9700 .
C45 C46 1.642(15) .
C46 H46A 0.9700 .
C46 H46B 0.9700 .
C46 C47 1.578(10) .
O1W H1WA 0.8523 .
O1W H1WB 0.8524 .
O2W Mn1 2.2876(10) 2
O2W H2W 0.8387 .

loop_
_geom_torsion_atom_site_label_1
_geom_torsion_atom_site_label_2
_geom_torsion_atom_site_label_3
_geom_torsion_atom_site_label_4
_geom_torsion
_geom_torsion_site_symmetry_1
_geom_torsion_site_symmetry_4
Mn1 O11 C17 O12 28.3(3) 2 .
Mn1 O11 C17 C11 -151.10(12) 2 .
Mn1 O12 C17 O11 -47.2(3) . .
Mn1 O12 C17 C11 132.14(16) . .
Mn1 O21 C27 O22 -58.4(5) 8_454 .
Mn1 O21 C27 C21 123.6(4) 8_454 .
Mn1 O31 C37 O32 33.9(3) . .
Mn1 O31 C37 C31 -145.10(13) . .
O11 Mn1 O12 C17 94.10(18) 2 .
O11 Mn1 O31 C37 32(2) 2 .
O11 Mn1 O2W Mn1 -51.46(3) 2 2
O12 Mn1 O31 C37 61.01(14) . .
O12 Mn1 O2W Mn1 43.23(4) . 2
C11 C12 C13 C14 -0.9(3) . .
C12 C11 C16 C15 2.0(3) . .
C12 C11 C17 O11 -7.0(3) . .
C12 C11 C17 O12 173.60(18) . .
C12 C13 C14 C15 2.5(3) . .
C12 C13 C14 C24 -176.0(2) . .
C13 C14 C15 C16 -1.9(3) . .
C13 C14 C24 C23 40.8(3) . .
C13 C14 C24 C25 -140.8(2) . .
C14 C15 C16 C11 -0.4(3) . .
C14 C24 C25 C26 -174.77(19) . .
C15 C14 C24 C23 -137.7(2) . .
C15 C14 C24 C25 40.7(3) . .
C16 C11 C12 C13 -1.3(3) . .
C16 C11 C17 O11 169.69(18) . .
C16 C11 C17 O12 -9.7(3) . .
C17 C11 C12 C13 175.40(19) . .
C17 C11 C16 C15 -174.71(19) . .
O21 Mn1 O12 C17 -44.1(5) 8_556 .
O21 Mn1 O31 C37 -113.93(14) 8_556 .
O21 Mn1 O2W Mn1 -142.61(4) 8_556 2
C21 C22 C23 C24 -0.6(3) . .
C22 C21 C26 C25 -4.1(3) . .
C22 C21 C27 O21 -3.8(3) . .
C22 C21 C27 O22 178.05(18) . .
C22 C23 C24 C14 175.08(17) . .
C22 C23 C24 C25 -3.4(3) . .
C23 C24 C25 C26 3.7(3) . .
C24 C14 C15 C16 176.7(2) . .
C24 C25 C26 C21 0.0(3) . .
C26 C21 C22 C23 4.4(3) . .
C26 C21 C27 O21 176.84(19) . .
C26 C21 C27 O22 -1.4(3) . .
C27 C21 C22 C23 -175.05(17) . .
C27 C21 C26 C25 175.34(19) . .
O31 Mn1 O12 C17 -85.23(18) . .
O31 Mn1 O2W Mn1 127.36(3) . 2
C31 C32 C33 C34 -1.8(3) . .
C32 C31 C36 C35 0.6(3) . .
C32 C31 C37 O31 -6.4(3) . .
C32 C31 C37 O32 174.55(19) . .
C32 C33 C34 C34 179.85(16) . 2_554
C32 C33 C34 C35 2.3(3) . .
C33 C34 C35 C36 -1.3(3) . .
C34 C34 C35 C36 -178.94(17) 2_554 .
C34 C35 C36 C31 -0.1(4) . .
C36 C31 C32 C33 0.3(3) . .
C36 C31 C37 O31 170.36(19) . .
C36 C31 C37 O32 -8.7(3) . .
C37 C31 C32 C33 177.10(19) . .
C37 C31 C36 C35 -176.3(2) . .
N1 N1 C1 N2 -0.8(2) 6_565 .
N2 C5 C6 C7 180.0 . .
C1 N2 C1 N1 1.4(3) 6_565 .
C1 N2 C5 C6 87.9(2) . .
C1 N2 C5 C6 -87.9(2) 6_565 .
C4 N1 C1 N2 176.3(4) . .
C5 N2 C1 N1 -175.2(2) . .
N41 N41 C41 N42 16.8(8) 6_545 .
N42 C45 C46 C47 180.000(6) . .
C41 N41 C44 N41 46(2) . 6_545
C41 N42 C41 N41 -22.8(10) 6_545 .
C41 N42 C45 C46 -117.0(6) 6_545 .
C41 N42 C45 C46 117.0(6) . .
C44 N41 C41 N42 -24(2) . .
C45 N42 C41 N41 118.5(8) . .
O1W Mn1 O12 C17 -175.42(18) . .
O1W Mn1 O31 C37 151.94(14) . .
O1W Mn1 O2W Mn1 30.3(9) . 2
O2W Mn1 O12 C17 5.16(18) . .
O2W Mn1 O31 C37 -25.49(14) . .
